data_7220745
loop_
_publ_author_name
'Hisaki, Ichiro'
'Kometani, Eriko'
'Tohnai, Norimitsu'
'Miyata, Mikiji'

_publ_section_title
;
 Gelation or crystallization? Subtle balance of structural factors for
 assembly of DBA derivatives with methyl esters
;
_journal_issue 42
_journal_name_full CrystEngComm
_journal_page_first 8079
_journal_paper_doi 10.1039/C5CE00778J
_journal_volume 17
_journal_year 2015
_chemical_compound_source dichloromethane
_chemical_formula_moiety 'C34 H20 O8'
_chemical_formula_sum 'C34 H20 O8'
_chemical_formula_weight 556.53
_chemical_name_systematic octadehydrotribenzo[14]annulene
_space_group_crystal_system monoclinic
_space_group_IT_number 14
_space_group_name_Hall '-P 2ybc'
_space_group_name_H-M_alt 'P 1 21/c 1'
_symmetry_space_group_name_Hall '-P 2ybc'
_symmetry_space_group_name_H-M 'P 1 21/c 1'
_atom_sites_solution_hydrogens geom
_atom_sites_solution_primary direct
_atom_sites_solution_secondary difmap
_audit_update_record
;
2015-04-20 deposited with the CCDC.
2015-06-10 downloaded from the CCDC.
;
_cell_angle_alpha 90.0000
_cell_angle_beta 91.5660(5)
_cell_angle_gamma 90.0000
_cell_formula_units_Z 4
_cell_length_a 9.8740(1)
_cell_length_b 13.6348(1)
_cell_length_c 19.5627(2)
_cell_measurement_reflns_used 14389
_cell_measurement_temperature 153
_cell_volume 2632.74(4)
_computing_cell_refinement HKL2000
_computing_data_collection Denzo
_computing_data_reduction HKL2000
_computing_molecular_graphics 'CrystalStructure 4.1'
_computing_publication_material 'CrystalStructure 4.1 (Rigaku, 2014)'
_computing_structure_refinement 'SHELXL2013 (Sheldrick, 2008)'
_computing_structure_solution 'SHELXD2013 (Sheldrick, 2008)'
_diffrn_ambient_temperature 153
_diffrn_measured_fraction_theta_full 0.900
_diffrn_measured_fraction_theta_max 0.957
_diffrn_measurement_device_type CCD
_diffrn_radiation_type synchrotron
_diffrn_radiation_wavelength 0.80000
_diffrn_reflns_av_R_equivalents 0.035
_diffrn_reflns_laue_measured_fraction_full 0.900
_diffrn_reflns_laue_measured_fraction_max 0.957
_diffrn_reflns_limit_h_max 11
_diffrn_reflns_limit_h_min 0
_diffrn_reflns_limit_k_max 16
_diffrn_reflns_limit_k_min 0
_diffrn_reflns_limit_l_max 22
_diffrn_reflns_limit_l_min -22
_diffrn_reflns_number 4289
_diffrn_reflns_point_group_measured_fraction_full 0.900
_diffrn_reflns_point_group_measured_fraction_max 0.957
_diffrn_reflns_theta_full 28.685
_diffrn_reflns_theta_max 28.067
_diffrn_reflns_theta_min 2.050
_diffrn_standards_number 0
_exptl_absorpt_coefficient_mu 0.000
_exptl_absorpt_correction_type none
_exptl_crystal_colour colorless
_exptl_crystal_density_diffrn 1.404
_exptl_crystal_density_method 'not measured'
_exptl_crystal_description block
_exptl_crystal_F_000 1152.00
_exptl_crystal_recrystallization_method 'Re-crystallisation from solvent: dichloromethane'
_exptl_crystal_size_max 0.020
_exptl_crystal_size_mid 0.020
_exptl_crystal_size_min 0.020
_refine_diff_density_max 0.36
_refine_diff_density_min -0.35
_refine_ls_extinction_method none
_refine_ls_goodness_of_fit_ref 1.051
_refine_ls_hydrogen_treatment constr
_refine_ls_number_parameters 383
_refine_ls_number_reflns 4289
_refine_ls_number_restraints 0
_refine_ls_R_factor_all 0.0490
_refine_ls_R_factor_gt 0.0486
_refine_ls_shift/su_max 0.000
_refine_ls_structure_factor_coef Fsqd
_refine_ls_weighting_details 'w = 1/[\s^2^(Fo^2^)+(0.0849P)^2^+1.3074P] where P=(Fo^2^+2Fc^2^)/3'
_refine_ls_weighting_scheme calc
_refine_ls_wR_factor_gt 0.1341
_refine_ls_wR_factor_ref 0.1345
_reflns_number_gt 4206
_reflns_number_total 4289
_reflns_threshold_expression F^2^>2.0\s(F^2^)
_cod_data_source_file c5ce00778j2.cif
_cod_data_source_block T14phtha
_cod_depositor_comments 'Adding full bibliography for 7220745--7220746.cif.'
_cod_database_code 7220745
_shelxl_res_file
;
TITL Template
CELL  0.80000 9.87400 13.63480 19.56270 90.00000 91.56600 90.00000
ZERR  4 0.00010 0.00010 0.00020 0.00000 0.00050 0.00000
LATT 1
SYMM    -X, .50+Y, .50-Z
SFAC C H O
UNIT 136 80 32
SHEL 50.930104 0.838295
L.S. 20
FMAP 2
PLAN -25
WPDB -2
HTAB
BOND $H
CONF
LIST 4
TEMP -120.0
ACTA
SIZE 0.020 0.020 0.020
WGHT    0.084900    1.307400
FVAR       0.45966
O1    3   -0.060482    0.390984    0.328184    11.00000    0.03995    0.03383 =
         0.04880   -0.01440    0.02260   -0.01412
O2    3    0.091108    0.506248    0.358016    11.00000    0.02785    0.02732 =
         0.03274   -0.01078    0.00698    0.00033
O3    3    0.078617    0.613261    0.232995    11.00000    0.02693    0.01861 =
         0.06584    0.00155    0.00099    0.00453
O4    3    0.301554    0.633851    0.252304    11.00000    0.02817    0.01716 =
         0.04292   -0.00487    0.00044   -0.00226
O5    3    0.794908   -0.401940   -0.000816    11.00000    0.05083    0.01469 =
         0.04067   -0.00442    0.01597    0.00072
O6    3    0.903855   -0.267256   -0.034707    11.00000    0.03245    0.02291 =
         0.04553   -0.00452    0.01930   -0.00099
O7    3    0.570219   -0.446404    0.120158    11.00000    0.02852    0.01683 =
         0.05971    0.00409    0.00719   -0.00215
O8    3    0.787376   -0.409467    0.144268    11.00000    0.02992    0.01511 =
         0.03496    0.00250   -0.00223    0.00367
C1    1    0.339453    0.092451    0.188141    11.00000    0.02824    0.01801 =
         0.03185    0.00123    0.00921    0.00197
C2    1    0.294041    0.172286    0.200969    11.00000    0.02608    0.02032 =
         0.02641    0.00031    0.00680    0.00192
C3    1    0.264252    0.273241    0.211101    11.00000    0.02357    0.01757 =
         0.02445   -0.00071    0.00133    0.00343
C4    1    0.165892    0.304117    0.256229    11.00000    0.02320    0.01741 =
         0.02476    0.00123    0.00335    0.00186
AFIX  43
H4    2    0.112618    0.256985    0.279087    11.00000   -1.20000
AFIX   0
C5    1    0.145562    0.403154    0.267854    11.00000    0.02131    0.01776 =
         0.02272   -0.00030    0.00156    0.00313
C6    1    0.222891    0.473345    0.233448    11.00000    0.02043    0.01751 =
         0.02517   -0.00058    0.00043    0.00190
C7    1    0.320223    0.443157    0.188120    11.00000    0.02206    0.01914 =
         0.02654    0.00194    0.00366   -0.00021
AFIX  43
H7    2    0.372802    0.490787    0.165341    11.00000   -1.20000
AFIX   0
C8    1    0.341883    0.343372    0.175548    11.00000    0.02065    0.02075 =
         0.02357   -0.00122    0.00078    0.00333
C9    1    0.438559    0.314202    0.126816    11.00000    0.02271    0.01855 =
         0.02597    0.00071    0.00054    0.00158
C10   1    0.519560    0.293175    0.083775    11.00000    0.02262    0.01470 =
         0.02488   -0.00012    0.00140    0.00076
C11   1    0.617322    0.286917    0.031119    11.00000    0.02162    0.01583 =
         0.02052   -0.00096    0.00038    0.00023
C12   1    0.656314    0.375585    0.000875    11.00000    0.02924    0.01438 =
         0.02600   -0.00049    0.00034    0.00120
AFIX  43
H12   2    0.617452    0.435394    0.015703    11.00000   -1.20000
AFIX   0
C13   1    0.750396    0.377111   -0.050145    11.00000    0.03541    0.01674 =
         0.02625    0.00459    0.00281   -0.00542
AFIX  43
H13   2    0.777026    0.437876   -0.069375    11.00000   -1.20000
AFIX   0
C14   1    0.806011    0.290443   -0.073354    11.00000    0.03121    0.02360 =
         0.02534   -0.00029    0.00843   -0.00293
AFIX  43
H14   2    0.870200    0.291538   -0.108645    11.00000   -1.20000
AFIX   0
C15   1    0.767420    0.202110   -0.044763    11.00000    0.02849    0.01743 =
         0.02608   -0.00315    0.00604    0.00165
AFIX  43
H15   2    0.804870    0.142771   -0.061297    11.00000   -1.20000
AFIX   0
C16   1    0.674391    0.198376    0.007989    11.00000    0.02209    0.01529 =
         0.02320    0.00055    0.00141   -0.00067
C17   1    0.645355    0.103038    0.034590    11.00000    0.02252    0.01602 =
         0.02639   -0.00185    0.00378    0.00159
C18   1    0.637850    0.017726    0.049137    11.00000    0.02302    0.01688 =
         0.02871   -0.00082    0.00277    0.00031
C19   1    0.638683   -0.084949    0.064747    11.00000    0.02382    0.01331 =
         0.02754   -0.00008   -0.00055    0.00044
C20   1    0.723000   -0.147919    0.028595    11.00000    0.02417    0.01690 =
         0.02796    0.00063    0.00466   -0.00161
AFIX  43
H20   2    0.776018   -0.122239   -0.007037    11.00000   -1.20000
AFIX   0
C21   1    0.730370   -0.246993    0.043927    11.00000    0.02100    0.01586 =
         0.02753   -0.00179    0.00228   -0.00036
C22   1    0.652503   -0.285360    0.096550    11.00000    0.02040    0.01404 =
         0.02669   -0.00214    0.00028   -0.00051
C23   1    0.563960   -0.224989    0.130540    11.00000    0.02263    0.01579 =
         0.02595    0.00048    0.00303   -0.00015
AFIX  43
H23   2    0.507982   -0.251850    0.164554    11.00000   -1.20000
AFIX   0
C24   1    0.556004   -0.125092    0.115400    11.00000    0.02201    0.01524 =
         0.02680   -0.00164   -0.00030    0.00124
C25   1    0.466635   -0.060210    0.149182    11.00000    0.02744    0.01484 =
         0.03047    0.00182    0.00408   -0.00055
C26   1    0.401268    0.007558    0.169289    11.00000    0.02972    0.01484 =
         0.03377    0.00147    0.00837    0.00112
C27   1    0.045183    0.431688    0.320289    11.00000    0.02498    0.01573 =
         0.02526    0.00060    0.00308    0.00287
C28   1   -0.000439    0.545691    0.406411    11.00000    0.03545    0.03625 =
         0.03347   -0.01293    0.00859    0.00412
AFIX 137
H28A  2   -0.032630    0.492904    0.435836    11.00000   -1.20000
H28B  2   -0.077790    0.575855    0.382011    11.00000   -1.20000
H28C  2    0.046434    0.595316    0.434516    11.00000   -1.20000
AFIX   0
C29   1    0.190978    0.580293    0.239969    11.00000    0.02547    0.01856 =
         0.02636    0.00028    0.00487    0.00023
C30   1    0.276785    0.737826    0.261681    11.00000    0.04471    0.01593 =
         0.04400   -0.00736    0.00112   -0.00373
AFIX 137
H30A  2    0.212688    0.747092    0.298506    11.00000   -1.20000
H30B  2    0.238689    0.765674    0.219163    11.00000   -1.20000
H30C  2    0.362251    0.770932    0.273707    11.00000   -1.20000
AFIX   0
C31   1    0.811903   -0.314800    0.001574    11.00000    0.02523    0.01898 =
         0.02616   -0.00023    0.00290    0.00138
C32   1    0.985681   -0.328674   -0.077171    11.00000    0.03204    0.03553 =
         0.04013   -0.00872    0.01352    0.00562
AFIX 137
H32A  2    0.928130   -0.359256   -0.112779    11.00000   -1.20000
H32B  2    1.029189   -0.379796   -0.049037    11.00000   -1.20000
H32C  2    1.055314   -0.288696   -0.098544    11.00000   -1.20000
AFIX   0
C33   1    0.662698   -0.389530    0.119873    11.00000    0.02492    0.01362 =
         0.02484   -0.00214    0.00632    0.00053
C34   1    0.808241   -0.509754    0.167003    11.00000    0.04501    0.01949 =
         0.03507    0.00063   -0.00255    0.01415
AFIX 137
H34A  2    0.902738   -0.518349    0.182464    11.00000   -1.20000
H34B  2    0.787827   -0.554760    0.129046    11.00000   -1.20000
H34C  2    0.748250   -0.523892    0.204858    11.00000   -1.20000
AFIX   0
HKLF 4
 
REM  Template
REM R1 =  0.0486 for    4206 Fo > 4sig(Fo)  and  0.0490 for all    4289 data
REM    383 parameters refined using      0 restraints
 
END  
     
WGHT      0.0849      1.3074 

REM Instructions for potential hydrogen bonds
EQIV $1 -x, y+1/2, -z+1/2
HTAB C30 O1_$1

REM Highest difference peak  0.363,  deepest hole -0.346,  1-sigma level  0.113
Q1    1   0.0247  0.3827  0.3427  11.00000  0.05    0.36
Q2    1   0.7615 -0.2760  0.0288  11.00000  0.05    0.36
Q3    1   0.5829  0.0607  0.0769  11.00000  0.05    0.36
Q4    1   0.9830 -0.2789 -0.1169  11.00000  0.05    0.35
Q5    1  -0.0919  0.5039  0.4071  11.00000  0.05    0.34
Q6    1   0.6885  0.0553  0.0099  11.00000  0.05    0.33
Q7    1   0.1951  0.6735  0.2325  11.00000  0.05    0.32
Q8    1   0.3852  0.5005  0.2381  11.00000  0.05    0.31
Q9    1   0.8312 -0.1734  0.0501  11.00000  0.05    0.31
Q10   1   0.1951  0.7763  0.2423  11.00000  0.05    0.31
Q11   1  -0.1273  0.3918  0.4005  11.00000  0.05    0.30
Q12   1   0.2112  0.5523  0.2395  11.00000  0.05    0.30
Q13   1   0.4841  0.3360  0.1014  11.00000  0.05    0.30
Q14   1   0.9041 -0.2808 -0.1439  11.00000  0.05    0.30
Q15   1   0.1561  0.5585  0.3266  11.00000  0.05    0.30
Q16   1   0.5420  0.2813  0.0700  11.00000  0.05    0.30
Q17   1   0.0317  0.3391  0.2942  11.00000  0.05    0.30
Q18   1   0.8737  0.1625 -0.0416  11.00000  0.05    0.29
Q19   1   0.7149 -0.5487  0.1754  11.00000  0.05    0.29
Q20   1   0.2465  0.6150  0.2998  11.00000  0.05    0.29
Q21   1  -0.0146  0.4449  0.3792  11.00000  0.05    0.29
Q22   1   0.5364 -0.4986  0.1739  11.00000  0.05    0.28
Q23   1   0.0846  0.4390  0.3006  11.00000  0.05    0.28
Q24   1   0.0419  0.4999  0.4591  11.00000  0.05    0.28
Q25   1   1.1195 -0.2809 -0.0694  11.00000  0.05    0.28
;

loop_
_symmetry_equiv_pos_site_id
_space_group_symop_operation_xyz
1 +X,+Y,+Z
2 -X,1/2+Y,1/2-Z
3 -X,-Y,-Z
4 +X,1/2-Y,1/2+Z

loop_
_atom_site_label
_atom_site_type_symbol
_atom_site_fract_x
_atom_site_fract_y
_atom_site_fract_z
_atom_site_U_iso_or_equiv
_atom_site_adp_type
_atom_site_occupancy
_atom_site_site_symmetry_multiplicity
_atom_site_calc_flag
_atom_site_refinement_flags
O1 O -0.06048(14) 0.39098(10) 0.32818(7) 0.0405(4) Uani 1 4 d .
O2 O 0.09111(12) 0.50625(9) 0.35802(6) 0.0292(3) Uani 1 4 d .
O3 O 0.07862(12) 0.61326(9) 0.23299(7) 0.0371(3) Uani 1 4 d .
O4 O 0.30155(12) 0.63385(8) 0.25230(6) 0.0294(3) Uani 1 4 d .
O5 O 0.79491(14) -0.40194(8) -0.00082(7) 0.0351(3) Uani 1 4 d .
O6 O 0.90385(12) -0.26726(9) -0.03471(7) 0.0333(3) Uani 1 4 d .
O7 O 0.57022(12) -0.44640(9) 0.12016(7) 0.0349(3) Uani 1 4 d .
O8 O 0.78738(12) -0.40947(8) 0.14427(6) 0.0267(3) Uani 1 4 d .
C1 C 0.33945(17) 0.09245(12) 0.18814(9) 0.0259(4) Uani 1 4 d .
C2 C 0.29404(16) 0.17229(12) 0.20097(8) 0.0242(4) Uani 1 4 d .
C3 C 0.26425(16) 0.27324(11) 0.21110(8) 0.0219(3) Uani 1 4 d .
C4 C 0.16589(16) 0.30412(11) 0.25623(8) 0.0217(3) Uani 1 4 d .
C5 C 0.14556(15) 0.40315(11) 0.26785(8) 0.0206(3) Uani 1 4 d .
C6 C 0.22289(15) 0.47334(11) 0.23345(8) 0.0210(3) Uani 1 4 d .
C7 C 0.32022(16) 0.44316(11) 0.18812(8) 0.0225(3) Uani 1 4 d .
C8 C 0.34188(15) 0.34337(12) 0.17555(8) 0.0217(3) Uani 1 4 d .
C9 C 0.43856(16) 0.31420(11) 0.12682(8) 0.0224(3) Uani 1 4 d .
C10 C 0.51956(15) 0.29318(11) 0.08378(8) 0.0207(3) Uani 1 4 d .
C11 C 0.61732(15) 0.28692(11) 0.03112(8) 0.0193(3) Uani 1 4 d .
C12 C 0.65631(16) 0.37558(11) 0.00088(8) 0.0232(3) Uani 1 4 d .
C13 C 0.75040(17) 0.37711(12) -0.05014(8) 0.0261(4) Uani 1 4 d .
C14 C 0.80601(17) 0.29044(12) -0.07335(8) 0.0266(4) Uani 1 4 d .
C15 C 0.76742(16) 0.20211(12) -0.04476(8) 0.0239(4) Uani 1 4 d .
C16 C 0.67439(15) 0.19838(11) 0.00799(8) 0.0202(3) Uani 1 4 d .
C17 C 0.64536(15) 0.10304(11) 0.03459(8) 0.0216(3) Uani 1 4 d .
C18 C 0.63785(15) 0.01773(11) 0.04914(8) 0.0228(3) Uani 1 4 d .
C19 C 0.63868(16) -0.08495(11) 0.06475(8) 0.0216(3) Uani 1 4 d .
C20 C 0.72300(16) -0.14792(11) 0.02860(8) 0.0229(3) Uani 1 4 d .
C21 C 0.73037(15) -0.24699(11) 0.04393(8) 0.0214(3) Uani 1 4 d .
C22 C 0.65250(15) -0.28536(11) 0.09655(8) 0.0204(3) Uani 1 4 d .
C23 C 0.56396(16) -0.22499(11) 0.13054(8) 0.0214(3) Uani 1 4 d .
C24 C 0.55600(16) -0.12509(11) 0.11540(8) 0.0214(3) Uani 1 4 d .
C25 C 0.46663(16) -0.06021(11) 0.14918(8) 0.0242(4) Uani 1 4 d .
C26 C 0.40127(17) 0.00756(12) 0.16929(9) 0.0260(4) Uani 1 4 d .
C27 C 0.04518(16) 0.43169(11) 0.32029(8) 0.0219(3) Uani 1 4 d .
C28 C -0.00044(19) 0.54569(14) 0.40641(10) 0.0349(4) Uani 1 4 d .
C29 C 0.19098(16) 0.58029(12) 0.23997(8) 0.0234(4) Uani 1 4 d .
C30 C 0.2768(2) 0.73783(12) 0.26168(10) 0.0349(4) Uani 1 4 d .
C31 C 0.81190(16) -0.31480(12) 0.00157(8) 0.0234(3) Uani 1 4 d .
C32 C 0.98568(19) -0.32867(14) -0.07717(10) 0.0357(4) Uani 1 4 d .
C33 C 0.66270(16) -0.38953(11) 0.11987(8) 0.0210(3) Uani 1 4 d .
C34 C 0.8082(2) -0.50975(12) 0.16700(9) 0.0333(4) Uani 1 4 d .
H4 H 0.11262 0.25698 0.27909 0.0261 Uiso 1 4 calc R
H7 H 0.3728 0.49079 0.16534 0.0270 Uiso 1 4 calc R
H12 H 0.61745 0.43539 0.0157 0.0278 Uiso 1 4 calc R
H13 H 0.77703 0.43788 -0.06937 0.0313 Uiso 1 4 calc R
H14 H 0.8702 0.29154 -0.10865 0.0319 Uiso 1 4 calc R
H15 H 0.80487 0.14277 -0.0613 0.0287 Uiso 1 4 calc R
H20 H 0.77602 -0.12224 -0.00704 0.0275 Uiso 1 4 calc R
H23 H 0.50798 -0.25185 0.16455 0.0257 Uiso 1 4 calc R
H28A H -0.03263 0.4929 0.43584 0.0419 Uiso 1 4 calc R
H28B H -0.07779 0.57585 0.38201 0.0419 Uiso 1 4 calc R
H28C H 0.04643 0.59532 0.43452 0.0419 Uiso 1 4 calc R
H30A H 0.21269 0.74709 0.29851 0.0419 Uiso 1 4 calc R
H30B H 0.23869 0.76567 0.21916 0.0419 Uiso 1 4 calc R
H30C H 0.36225 0.77093 0.27371 0.0419 Uiso 1 4 calc R
H32A H 0.92813 -0.35926 -0.11278 0.0428 Uiso 1 4 calc R
H32B H 1.02919 -0.3798 -0.04904 0.0428 Uiso 1 4 calc R
H32C H 1.05531 -0.2887 -0.09854 0.0428 Uiso 1 4 calc R
H34A H 0.90274 -0.51835 0.18246 0.0399 Uiso 1 4 calc R
H34B H 0.78783 -0.55476 0.12905 0.0399 Uiso 1 4 calc R
H34C H 0.74825 -0.52389 0.20486 0.0399 Uiso 1 4 calc R

loop_
_atom_site_aniso_label
_atom_site_aniso_U_11
_atom_site_aniso_U_22
_atom_site_aniso_U_33
_atom_site_aniso_U_12
_atom_site_aniso_U_13
_atom_site_aniso_U_23
O1 0.0399(8) 0.0338(7) 0.0488(8) -0.0141(6) 0.0226(6) -0.0144(6)
O2 0.0279(6) 0.0273(6) 0.0327(6) 0.0003(5) 0.0070(5) -0.0108(5)
O3 0.0269(7) 0.0186(6) 0.0658(9) 0.0045(5) 0.0010(6) 0.0015(6)
O4 0.0282(6) 0.0172(6) 0.0429(7) -0.0023(5) 0.0004(5) -0.0049(5)
O5 0.0508(8) 0.0147(6) 0.0407(7) 0.0007(5) 0.0160(6) -0.0044(5)
O6 0.0325(7) 0.0229(6) 0.0455(7) -0.0010(5) 0.0193(6) -0.0045(5)
O7 0.0285(7) 0.0168(6) 0.0597(9) -0.0022(5) 0.0072(6) 0.0041(5)
O8 0.0299(6) 0.0151(6) 0.0350(6) 0.0037(4) -0.0022(5) 0.0025(5)
C1 0.0282(8) 0.0180(8) 0.0319(9) 0.0020(7) 0.0092(7) 0.0012(6)
C2 0.0261(8) 0.0203(8) 0.0264(8) 0.0019(6) 0.0068(6) 0.0003(6)
C3 0.0236(8) 0.0176(8) 0.0245(8) 0.0034(6) 0.0013(6) -0.0007(6)
C4 0.0232(8) 0.0174(8) 0.0248(8) 0.0019(6) 0.0034(6) 0.0012(6)
C5 0.0213(8) 0.0178(8) 0.0227(8) 0.0031(6) 0.0016(6) -0.0003(6)
C6 0.0204(7) 0.0175(8) 0.0252(8) 0.0019(6) 0.0004(6) -0.0006(6)
C7 0.0221(8) 0.0191(8) 0.0265(8) -0.0002(6) 0.0037(6) 0.0019(6)
C8 0.0207(7) 0.0208(8) 0.0236(8) 0.0033(6) 0.0008(6) -0.0012(6)
C9 0.0227(8) 0.0186(8) 0.0260(8) 0.0016(6) 0.0005(6) 0.0007(6)
C10 0.0226(8) 0.0147(7) 0.0249(8) 0.0008(6) 0.0014(6) -0.0001(6)
C11 0.0216(7) 0.0158(7) 0.0205(7) 0.0002(6) 0.0004(6) -0.0010(6)
C12 0.0292(8) 0.0144(7) 0.0260(8) 0.0012(6) 0.0003(6) -0.0005(6)
C13 0.0354(9) 0.0167(8) 0.0262(8) -0.0054(7) 0.0028(7) 0.0046(6)
C14 0.0312(9) 0.0236(8) 0.0253(8) -0.0029(7) 0.0084(7) -0.0003(6)
C15 0.0285(8) 0.0174(8) 0.0261(8) 0.0017(6) 0.0060(6) -0.0032(6)
C16 0.0221(8) 0.0153(7) 0.0232(8) -0.0007(6) 0.0014(6) 0.0006(6)
C17 0.0225(8) 0.0160(8) 0.0264(8) 0.0016(6) 0.0038(6) -0.0019(6)
C18 0.0230(8) 0.0169(8) 0.0287(8) 0.0003(6) 0.0028(6) -0.0008(6)
C19 0.0238(8) 0.0133(7) 0.0275(8) 0.0004(6) -0.0006(6) -0.0001(6)
C20 0.0242(8) 0.0169(8) 0.0280(8) -0.0016(6) 0.0047(6) 0.0006(6)
C21 0.0210(7) 0.0159(8) 0.0275(8) -0.0004(6) 0.0023(6) -0.0018(6)
C22 0.0204(8) 0.0140(8) 0.0267(8) -0.0005(6) 0.0003(6) -0.0021(6)
C23 0.0226(8) 0.0158(8) 0.0260(8) -0.0001(6) 0.0030(6) 0.0005(6)
C24 0.0220(8) 0.0152(7) 0.0268(8) 0.0012(6) -0.0003(6) -0.0016(6)
C25 0.0274(8) 0.0148(8) 0.0305(8) -0.0006(6) 0.0041(6) 0.0018(6)
C26 0.0297(9) 0.0148(8) 0.0338(9) 0.0011(7) 0.0084(7) 0.0015(6)
C27 0.0250(8) 0.0157(7) 0.0253(8) 0.0029(6) 0.0031(6) 0.0006(6)
C28 0.0355(10) 0.0362(10) 0.0335(9) 0.0041(8) 0.0086(7) -0.0129(8)
C29 0.0255(8) 0.0186(8) 0.0264(8) 0.0002(6) 0.0049(6) 0.0003(6)
C30 0.0447(11) 0.0159(8) 0.0440(10) -0.0037(7) 0.0011(8) -0.0074(7)
C31 0.0252(8) 0.0190(8) 0.0262(8) 0.0014(6) 0.0029(6) -0.0002(6)
C32 0.0320(9) 0.0355(10) 0.0401(10) 0.0056(8) 0.0135(8) -0.0087(8)
C33 0.0249(8) 0.0136(7) 0.0248(8) 0.0005(6) 0.0063(6) -0.0021(6)
C34 0.0450(10) 0.0195(8) 0.0351(9) 0.0141(7) -0.0026(8) 0.0006(7)

loop_
_atom_type_symbol
_atom_type_description
_atom_type_scat_dispersion_real
_atom_type_scat_dispersion_imag
_atom_type_scat_source
C C 0.0000 0.0000
;
International Tables for Crystallography
(Vol. C, Tables 4.2.6.8 and 6.1.1.4)
;
H H 0.0000 0.0000
;
International Tables for Crystallography
(Vol. C, Table 6.1.1.4)
;
O O 0.0000 0.0000
;
International Tables for Crystallography
(Vol. C, Tables 4.2.6.8 and 6.1.1.4)
;

loop_
_geom_angle_atom_site_label_1
_geom_angle_atom_site_label_2
_geom_angle_atom_site_label_3
_geom_angle
_geom_angle_publ_flag
C27 O2 C28 116.27(13) yes
C29 O4 C30 114.77(13) yes
C31 O6 C32 115.08(13) yes
C33 O8 C34 115.02(13) yes
C2 C1 C26 173.52(19) yes
C1 C2 C3 168.99(17) yes
C2 C3 C4 122.02(14) yes
C2 C3 C8 117.85(14) yes
C4 C3 C8 120.09(14) yes
C3 C4 C5 120.31(14) yes
C4 C5 C6 120.11(14) yes
C4 C5 C27 117.87(14) yes
C6 C5 C27 121.93(13) yes
C5 C6 C7 119.88(14) yes
C5 C6 C29 120.21(14) yes
C7 C6 C29 119.60(14) yes
C6 C7 C8 120.81(14) yes
C3 C8 C7 118.78(14) yes
C3 C8 C9 121.38(14) yes
C7 C8 C9 119.83(14) yes
C8 C9 C10 177.10(16) yes
C9 C10 C11 169.72(16) yes
C10 C11 C12 116.70(14) yes
C10 C11 C16 124.31(14) yes
C12 C11 C16 118.99(14) yes
C11 C12 C13 120.97(14) yes
C12 C13 C14 120.28(15) yes
C13 C14 C15 119.57(15) yes
C14 C15 C16 121.46(15) yes
C11 C16 C15 118.71(14) yes
C11 C16 C17 125.03(14) yes
C15 C16 C17 116.25(14) yes
C16 C17 C18 168.55(16) yes
C17 C18 C19 175.83(16) yes
C18 C19 C20 119.42(14) yes
C18 C19 C24 121.90(14) yes
C20 C19 C24 118.68(14) yes
C19 C20 C21 121.12(14) yes
C20 C21 C22 119.73(14) yes
C20 C21 C31 120.66(14) yes
C22 C21 C31 119.43(13) yes
C21 C22 C23 119.79(14) yes
C21 C22 C33 123.01(14) yes
C23 C22 C33 117.18(14) yes
C22 C23 C24 120.74(15) yes
C19 C24 C23 119.81(14) yes
C19 C24 C25 117.54(14) yes
C23 C24 C25 122.65(14) yes
C24 C25 C26 167.42(17) yes
C1 C26 C25 172.33(18) yes
O1 C27 O2 124.70(15) yes
O1 C27 C5 124.34(15) yes
O2 C27 C5 110.93(13) yes
O3 C29 O4 124.48(15) yes
O3 C29 C6 123.39(15) yes
O4 C29 C6 112.11(13) yes
O5 C31 O6 123.77(15) yes
O5 C31 C21 123.91(15) yes
O6 C31 C21 112.30(14) yes
O7 C33 O8 124.16(14) yes
O7 C33 C22 124.86(14) yes
O8 C33 C22 110.87(13) yes
C3 C4 H4 119.840 no
C5 C4 H4 119.853 no
C6 C7 H7 119.598 no
C8 C7 H7 119.595 no
C11 C12 H12 119.523 no
C13 C12 H12 119.505 no
C12 C13 H13 119.858 no
C14 C13 H13 119.861 no
C13 C14 H14 120.211 no
C15 C14 H14 120.221 no
C14 C15 H15 119.264 no
C16 C15 H15 119.278 no
C19 C20 H20 119.443 no
C21 C20 H20 119.440 no
C22 C23 H23 119.633 no
C24 C23 H23 119.630 no
O2 C28 H28A 109.473 no
O2 C28 H28B 109.473 no
O2 C28 H28C 109.473 no
H28A C28 H28B 109.473 no
H28A C28 H28C 109.464 no
H28B C28 H28C 109.472 no
O4 C30 H30A 109.465 no
O4 C30 H30B 109.462 no
O4 C30 H30C 109.474 no
H30A C30 H30B 109.477 no
H30A C30 H30C 109.468 no
H30B C30 H30C 109.482 no
O6 C32 H32A 109.471 no
O6 C32 H32B 109.478 no
O6 C32 H32C 109.477 no
H32A C32 H32B 109.460 no
H32A C32 H32C 109.474 no
H32B C32 H32C 109.467 no
O8 C34 H34A 109.473 no
O8 C34 H34B 109.482 no
O8 C34 H34C 109.472 no
H34A C34 H34B 109.465 no
H34A C34 H34C 109.466 no
H34B C34 H34C 109.469 no

loop_
_geom_bond_atom_site_label_1
_geom_bond_atom_site_label_2
_geom_bond_distance
_geom_bond_publ_flag
O1 C27 1.195(2) yes
O2 C27 1.3288(19) yes
O2 C28 1.432(2) yes
O3 C29 1.201(2) yes
O4 C29 1.330(2) yes
O4 C30 1.451(2) yes
O5 C31 1.201(2) yes
O6 C31 1.335(2) yes
O6 C32 1.442(2) yes
O7 C33 1.198(2) yes
O8 C33 1.336(2) yes
O8 C34 1.451(2) yes
C1 C2 1.206(2) yes
C1 C26 1.364(2) yes
C2 C3 1.423(2) yes
C3 C4 1.395(2) yes
C3 C8 1.419(2) yes
C4 C5 1.385(2) yes
C5 C6 1.407(2) yes
C5 C27 1.497(2) yes
C6 C7 1.388(2) yes
C6 C29 1.498(2) yes
C7 C8 1.400(2) yes
C8 C9 1.424(2) yes
C9 C10 1.211(2) yes
C10 C11 1.433(2) yes
C11 C12 1.404(2) yes
C11 C16 1.412(2) yes
C12 C13 1.382(2) yes
C13 C14 1.385(2) yes
C14 C15 1.386(2) yes
C15 C16 1.401(2) yes
C16 C17 1.432(2) yes
C17 C18 1.200(2) yes
C18 C19 1.433(2) yes
C19 C20 1.401(2) yes
C19 C24 1.411(2) yes
C20 C21 1.385(2) yes
C21 C22 1.403(2) yes
C21 C31 1.492(2) yes
C22 C23 1.384(2) yes
C22 C33 1.494(2) yes
C23 C24 1.396(2) yes
C24 C25 1.425(2) yes
C25 C26 1.200(2) yes
C4 H4 0.950 no
C7 H7 0.950 no
C12 H12 0.950 no
C13 H13 0.950 no
C14 H14 0.950 no
C15 H15 0.950 no
C20 H20 0.950 no
C23 H23 0.950 no
C28 H28A 0.980 no
C28 H28B 0.980 no
C28 H28C 0.980 no
C30 H30A 0.980 no
C30 H30B 0.980 no
C30 H30C 0.980 no
C32 H32A 0.980 no
C32 H32B 0.980 no
C32 H32C 0.980 no
C34 H34A 0.980 no
C34 H34B 0.980 no
C34 H34C 0.980 no

loop_
_geom_contact_atom_site_label_1
_geom_contact_atom_site_label_2
_geom_contact_distance
_geom_contact_publ_flag
_geom_contact_site_symmetry_2
O1 C4 2.924(2) no .
O1 C6 3.579(2) no .
O1 C28 2.663(2) no .
O2 O3 2.8478(18) no .
O2 O4 3.4434(17) no .
O2 C4 3.491(2) no .
O2 C6 2.830(2) no .
O2 C29 2.729(2) no .
O3 C5 3.0140(19) no .
O3 C7 3.458(2) no .
O3 C27 3.031(2) no .
O3 C30 2.640(2) no .
O4 C5 3.5192(19) no .
O4 C7 2.8954(19) no .
O5 O7 3.3433(19) no .
O5 O8 2.8432(18) no .
O5 C20 3.5852(19) no .
O5 C22 2.877(2) no .
O5 C32 2.633(2) no .
O5 C33 2.734(2) no .
O5 C34 3.596(2) no .
O6 C20 2.737(2) no .
O7 C21 3.499(2) no .
O7 C23 3.0264(19) no .
O7 C34 2.644(2) no .
O8 C21 3.0029(19) no .
O8 C23 3.3516(19) no .
O8 C31 3.091(2) no .
C1 C8 3.430(2) no .
C1 C9 3.406(2) no .
C2 C9 2.828(2) no .
C3 C6 2.795(2) no .
C4 C7 2.793(2) no .
C5 C8 2.806(2) no .
C7 C10 3.527(2) no .
C9 C12 3.418(2) no .
C10 C17 3.042(2) no .
C11 C14 2.803(2) no .
C12 C15 2.766(2) no .
C13 C16 2.800(2) no .
C15 C18 3.385(2) no .
C17 C20 3.509(2) no .
C18 C25 2.828(2) no .
C18 C26 3.362(2) no .
C19 C22 2.805(2) no .
C19 C26 3.396(2) no .
C20 C23 2.778(2) no .
C21 C24 2.795(2) no .
C27 C29 2.961(2) no .
C31 C33 2.958(2) no .
O1 C14 3.421(2) no 4_455
O1 C15 3.303(2) no 4_455
O1 C30 3.436(2) no 2_545
O2 C17 3.5535(19) no 2_655
O2 C18 3.1968(19) no 2_655
O2 C19 3.2752(19) no 2_655
O2 C20 3.5334(19) no 2_655
O3 O8 3.3325(17) no 1_465
O3 C4 3.560(2) no 2_555
O3 C34 3.379(2) no 1_465
O5 C9 3.537(2) no 3_655
O5 C12 3.3284(19) no 1_545
O5 C13 3.190(2) no 1_545
O6 C14 3.528(2) no 3_755
O6 C28 3.377(2) no 4_654
O7 C7 3.211(2) no 1_545
O7 C9 3.5173(19) no 1_545
O7 C12 3.488(2) no 1_545
O7 C12 3.355(2) no 3_655
O7 C13 3.543(2) no 3_655
O8 O3 3.3325(17) no 1_645
O8 C1 3.541(2) no 2_645
O8 C2 3.345(2) no 2_645
O8 C4 3.5262(19) no 2_645
C1 O8 3.541(2) no 2_655
C1 C34 3.511(3) no 2_655
C2 O8 3.345(2) no 2_655
C3 C23 3.491(2) no 2_655
C4 O3 3.560(2) no 2_545
C4 O8 3.5262(19) no 2_655
C4 C22 3.566(2) no 2_655
C4 C23 3.443(2) no 2_655
C7 O7 3.211(2) no 1_565
C9 O5 3.537(2) no 3_655
C9 O7 3.5173(19) no 1_565
C9 C31 3.476(2) no 3_655
C10 C21 3.520(2) no 3_655
C12 O5 3.3284(19) no 1_565
C12 O7 3.488(2) no 1_565
C12 O7 3.355(2) no 3_655
C13 O5 3.190(2) no 1_565
C13 O7 3.543(2) no 3_655
C14 O1 3.421(2) no 4_654
C14 O6 3.528(2) no 3_755
C14 C32 3.584(2) no 3_755
C15 O1 3.303(2) no 4_654
C16 C23 3.559(2) no 3_655
C16 C24 3.421(2) no 3_655
C17 O2 3.5535(19) no 2_645
C17 C19 3.377(2) no 3_655
C17 C24 3.512(2) no 3_655
C18 O2 3.1968(19) no 2_645
C18 C18 3.325(2) no 3_655
C18 C19 3.595(2) no 3_655
C19 O2 3.2752(19) no 2_645
C19 C17 3.377(2) no 3_655
C19 C18 3.595(2) no 3_655
C20 O2 3.5334(19) no 2_645
C21 C10 3.520(2) no 3_655
C22 C4 3.566(2) no 2_645
C23 C3 3.491(2) no 2_645
C23 C4 3.443(2) no 2_645
C23 C16 3.559(2) no 3_655
C24 C16 3.421(2) no 3_655
C24 C17 3.512(2) no 3_655
C28 O6 3.377(2) no 4_455
C30 O1 3.436(2) no 2_555
C31 C9 3.476(2) no 3_655
C32 C14 3.584(2) no 3_755
C32 C34 3.504(3) no 3_745
C34 O3 3.379(2) no 1_645
C34 C1 3.511(3) no 2_645
C34 C32 3.504(3) no 3_745
O1 H4 2.6966 no .
O1 H28A 2.5320 no .
O1 H28B 2.7389 no .
O3 H28B 3.3749 no .
O3 H30A 2.5753 no .
O3 H30B 2.6293 no .
O4 H7 2.6943 no .
O5 H32A 2.6502 no .
O5 H32B 2.5400 no .
O5 H32C 3.5942 no .
O5 H34B 3.2880 no .
O6 H20 2.4152 no .
O7 H23 2.8631 no .
O7 H34B 2.6095 no .
O7 H34C 2.6063 no .
O8 H23 3.5280 no .
C2 H4 2.6509 no .
C3 H7 3.2865 no .
C5 H7 3.2756 no .
C6 H4 3.2770 no .
C8 H4 3.2962 no .
C9 H7 2.6103 no .
C9 H12 3.2842 no .
C10 H7 3.4687 no .
C10 H12 2.5570 no .
C11 H13 3.2799 no .
C11 H15 3.2778 no .
C12 H14 3.2576 no .
C13 H15 3.2485 no .
C14 H12 3.2534 no .
C15 H13 3.2523 no .
C16 H12 3.2843 no .
C16 H14 3.2862 no .
C17 H15 2.5406 no .
C17 H20 3.4380 no .
C18 H15 3.2387 no .
C18 H20 2.6064 no .
C19 H23 3.2853 no .
C21 H23 3.2676 no .
C22 H20 3.2674 no .
C24 H20 3.2776 no .
C25 H23 2.6605 no .
C27 H4 2.6071 no .
C27 H28A 2.5478 no .
C27 H28B 2.6222 no .
C27 H28C 3.1575 no .
C29 H7 2.6433 no .
C29 H30A 2.5527 no .
C29 H30B 2.6052 no .
C29 H30C 3.1609 no .
C31 H20 2.6540 no .
C31 H32A 2.6132 no .
C31 H32B 2.5466 no .
C31 H32C 3.1616 no .
C33 H23 2.5874 no .
C33 H34A 3.1691 no .
C33 H34B 2.5733 no .
C33 H34C 2.5995 no .
H12 H13 2.3231 no .
H13 H14 2.3360 no .
H14 H15 2.3284 no .
O1 H14 2.8697 no 4_455
O1 H15 2.6098 no 4_455
O1 H30A 3.4708 no 2_545
O1 H30B 2.6046 no 2_545
O1 H34A 3.1193 no 1_465
O1 H34C 3.2381 no 1_465
O3 H4 2.7271 no 2_555
O3 H14 2.8150 no 3_665
O3 H34A 2.6682 no 1_465
O4 H14 3.3982 no 3_665
O4 H23 3.1179 no 1_565
O5 H12 2.8505 no 1_545
O5 H13 2.5664 no 1_545
O5 H32B 3.5681 no 3_745
O6 H14 3.5511 no 3_755
O6 H28B 3.0846 no 4_654
O6 H28C 2.8083 no 4_654
O7 H7 2.3256 no 1_545
O7 H12 2.6539 no 1_545
O7 H12 3.2017 no 3_655
O7 H13 3.5455 no 3_655
O8 H4 2.8797 no 2_645
C1 H28B 2.9010 no 2_545
C1 H34C 2.7833 no 2_655
C2 H23 3.3958 no 2_655
C2 H28B 2.9553 no 2_545
C2 H34C 3.2810 no 2_655
C3 H23 3.2854 no 2_655
C3 H32A 2.9127 no 3_655
C4 H32A 3.0265 no 3_655
C5 H32A 3.1575 no 3_655
C5 H34A 3.0766 no 1_465
C6 H13 3.4305 no 3_665
C6 H32A 3.1659 no 3_655
C6 H34A 3.2907 no 1_465
C7 H13 2.9711 no 3_665
C7 H32A 3.0490 no 3_655
C8 H30C 3.2151 no 2_645
C8 H32A 2.9127 no 3_655
C9 H30C 2.7917 no 2_645
C10 H30A 3.5149 no 2_645
C10 H30C 3.0081 no 2_645
C10 H34B 3.4600 no 1_565
C11 H32C 3.4577 no 3_755
C11 H34B 3.3149 no 1_565
C12 H32B 3.2209 no 3_755
C12 H32C 3.5866 no 3_755
C12 H34B 2.9491 no 1_565
C13 H7 3.1069 no 3_665
C13 H32B 2.8760 no 3_755
C14 H23 3.5735 no 3_655
C14 H30B 2.9745 no 3_665
C14 H32B 3.1068 no 3_755
C14 H32C 3.5960 no 3_755
C15 H28A 3.3396 no 4_654
C15 H28C 3.1516 no 2_645
C15 H30B 3.4388 no 3_665
C15 H32C 3.4710 no 3_755
C16 H28C 3.2663 no 2_645
C16 H32C 3.3940 no 3_755
C17 H28C 3.0882 no 2_645
C18 H28C 3.2993 no 2_645
C22 H4 3.3648 no 2_645
C23 H30C 3.4813 no 1_545
C25 H15 3.3403 no 3_655
C25 H30B 3.5699 no 1_545
C25 H30C 3.5264 no 1_545
C26 H15 3.5457 no 3_655
C26 H28B 3.4498 no 2_545
C26 H34C 2.9366 no 2_655
C27 H15 3.5110 no 4_455
C27 H34A 3.0830 no 1_465
C28 H15 3.2808 no 4_455
C28 H20 3.0054 no 4_455
C28 H28A 3.1388 no 3_566
C28 H32C 3.3606 no 4_455
C29 H13 3.3700 no 3_665
C29 H14 3.1518 no 3_665
C29 H34A 3.3166 no 1_465
C30 H14 3.3153 no 3_665
C30 H23 3.0130 no 1_565
C30 H34C 3.3247 no 2_665
C32 H28B 3.5897 no 4_654
C32 H28C 3.2446 no 4_654
C32 H30A 3.5319 no 4_654
C32 H34A 3.1514 no 3_745
C32 H34B 2.9465 no 3_745
C33 H4 3.5468 no 2_645
C33 H7 3.4332 no 1_545
C33 H12 3.1625 no 1_545
C34 H12 3.5446 no 1_545
C34 H30A 3.3908 no 2_635
C34 H32A 3.3529 no 3_745
C34 H32B 3.2206 no 3_745
C34 H32C 3.3555 no 3_745
H4 O3 2.7271 no 2_545
H4 O8 2.8797 no 2_655
H4 C22 3.3648 no 2_655
H4 C33 3.5468 no 2_655
H4 H14 3.3582 no 4_455
H4 H30A 3.5176 no 2_545
H4 H30B 3.4720 no 2_545
H4 H32A 3.5525 no 3_655
H7 O7 2.3256 no 1_565
H7 C13 3.1069 no 3_665
H7 C33 3.4332 no 1_565
H7 H13 2.5510 no 3_665
H7 H32A 3.5966 no 3_655
H12 O5 2.8505 no 1_565
H12 O7 2.6539 no 1_565
H12 O7 3.2017 no 3_655
H12 C33 3.1625 no 1_565
H12 C34 3.5446 no 1_565
H12 H12 2.9637 no 3_665
H12 H34B 2.7498 no 1_565
H13 O5 2.5664 no 1_565
H13 O7 3.5455 no 3_655
H13 C6 3.4305 no 3_665
H13 C7 2.9711 no 3_665
H13 C29 3.3700 no 3_665
H13 H7 2.5510 no 3_665
H13 H32A 3.2660 no 1_565
H13 H32B 3.5331 no 1_565
H13 H32B 3.0679 no 3_755
H14 O1 2.8697 no 4_654
H14 O3 2.8150 no 3_665
H14 O4 3.3982 no 3_665
H14 O6 3.5511 no 3_755
H14 C29 3.1518 no 3_665
H14 C30 3.3153 no 3_665
H14 H4 3.3582 no 4_654
H14 H30B 2.5122 no 3_665
H14 H32B 3.4328 no 3_755
H15 O1 2.6098 no 4_654
H15 C25 3.3403 no 3_655
H15 C26 3.5457 no 3_655
H15 C27 3.5110 no 4_654
H15 C28 3.2808 no 4_654
H15 H28A 2.4504 no 4_654
H15 H28B 3.3953 no 4_654
H15 H28C 2.9200 no 2_645
H15 H30B 3.3478 no 3_665
H20 C28 3.0054 no 4_654
H20 H28A 3.2606 no 2_645
H20 H28A 2.8362 no 4_654
H20 H28B 2.7140 no 4_654
H20 H28C 2.9559 no 4_654
H23 O4 3.1179 no 1_545
H23 C2 3.3958 no 2_645
H23 C3 3.2854 no 2_645
H23 C14 3.5735 no 3_655
H23 C30 3.0130 no 1_545
H23 H30B 2.9024 no 1_545
H23 H30C 2.6259 no 1_545
H28A C15 3.3396 no 4_455
H28A C28 3.1388 no 3_566
H28A H15 2.4504 no 4_455
H28A H20 3.2606 no 2_655
H28A H20 2.8362 no 4_455
H28A H28A 2.5818 no 3_566
H28A H28C 2.8136 no 3_566
H28B O6 3.0846 no 4_455
H28B C1 2.9010 no 2_555
H28B C2 2.9553 no 2_555
H28B C26 3.4498 no 2_555
H28B C32 3.5897 no 4_455
H28B H15 3.3953 no 4_455
H28B H20 2.7140 no 4_455
H28B H32C 3.2043 no 4_455
H28C O6 2.8083 no 4_455
H28C C15 3.1516 no 2_655
H28C C16 3.2663 no 2_655
H28C C17 3.0882 no 2_655
H28C C18 3.2993 no 2_655
H28C C32 3.2446 no 4_455
H28C H15 2.9200 no 2_655
H28C H20 2.9559 no 4_455
H28C H28A 2.8136 no 3_566
H28C H32C 2.7168 no 4_455
H30A O1 3.4708 no 2_555
H30A C10 3.5149 no 2_655
H30A C32 3.5319 no 4_455
H30A C34 3.3908 no 2_665
H30A H4 3.5176 no 2_555
H30A H32C 2.6389 no 4_455
H30A H34A 3.4189 no 2_665
H30A H34B 3.0509 no 2_665
H30A H34C 3.1473 no 2_665
H30B O1 2.6046 no 2_555
H30B C14 2.9745 no 3_665
H30B C15 3.4388 no 3_665
H30B C25 3.5699 no 1_565
H30B H4 3.4720 no 2_555
H30B H14 2.5122 no 3_665
H30B H15 3.3478 no 3_665
H30B H23 2.9024 no 1_565
H30B H34C 3.2324 no 2_665
H30C C8 3.2151 no 2_655
H30C C9 2.7917 no 2_655
H30C C10 3.0081 no 2_655
H30C C23 3.4813 no 1_565
H30C C25 3.5264 no 1_565
H30C H23 2.6259 no 1_565
H30C H34B 3.4084 no 2_665
H30C H34C 3.0361 no 2_665
H32A C3 2.9127 no 3_655
H32A C4 3.0265 no 3_655
H32A C5 3.1575 no 3_655
H32A C6 3.1659 no 3_655
H32A C7 3.0490 no 3_655
H32A C8 2.9127 no 3_655
H32A C34 3.3529 no 3_745
H32A H4 3.5525 no 3_655
H32A H7 3.5966 no 3_655
H32A H13 3.2660 no 1_545
H32A H34A 2.7489 no 3_745
H32A H34B 3.0644 no 3_745
H32B O5 3.5681 no 3_745
H32B C12 3.2209 no 3_755
H32B C13 2.8760 no 3_755
H32B C14 3.1068 no 3_755
H32B C34 3.2206 no 3_745
H32B H13 3.5331 no 1_545
H32B H13 3.0679 no 3_755
H32B H14 3.4328 no 3_755
H32B H34A 3.0477 no 3_745
H32B H34B 2.5816 no 3_745
H32C C11 3.4577 no 3_755
H32C C12 3.5866 no 3_755
H32C C14 3.5960 no 3_755
H32C C15 3.4710 no 3_755
H32C C16 3.3940 no 3_755
H32C C28 3.3606 no 4_654
H32C C34 3.3555 no 3_745
H32C H28B 3.2043 no 4_654
H32C H28C 2.7168 no 4_654
H32C H30A 2.6389 no 4_654
H32C H34A 3.1345 no 3_745
H32C H34B 2.7132 no 3_745
H34A O1 3.1193 no 1_645
H34A O3 2.6682 no 1_645
H34A C5 3.0766 no 1_645
H34A C6 3.2907 no 1_645
H34A C27 3.0830 no 1_645
H34A C29 3.3166 no 1_645
H34A C32 3.1514 no 3_745
H34A H30A 3.4189 no 2_635
H34A H32A 2.7489 no 3_745
H34A H32B 3.0477 no 3_745
H34A H32C 3.1345 no 3_745
H34B C10 3.4600 no 1_545
H34B C11 3.3149 no 1_545
H34B C12 2.9491 no 1_545
H34B C32 2.9465 no 3_745
H34B H12 2.7498 no 1_545
H34B H30A 3.0509 no 2_635
H34B H30C 3.4084 no 2_635
H34B H32A 3.0644 no 3_745
H34B H32B 2.5816 no 3_745
H34B H32C 2.7132 no 3_745
H34C O1 3.2381 no 1_645
H34C C1 2.7833 no 2_645
H34C C2 3.2810 no 2_645
H34C C26 2.9366 no 2_645
H34C C30 3.3247 no 2_635
H34C H30A 3.1473 no 2_635
H34C H30B 3.2324 no 2_635
H34C H30C 3.0361 no 2_635

loop_
_geom_torsion_atom_site_label_1
_geom_torsion_atom_site_label_2
_geom_torsion_atom_site_label_3
_geom_torsion_atom_site_label_4
_geom_torsion
_geom_torsion_publ_flag
C28 O2 C27 O1 -6.8(2) no
C28 O2 C27 C5 175.05(12) no
C30 O4 C29 O3 4.0(2) no
C30 O4 C29 C6 -177.82(12) no
C32 O6 C31 O5 -1.2(2) no
C32 O6 C31 C21 -179.65(12) no
C34 O8 C33 O7 4.8(2) no
C34 O8 C33 C22 -178.81(11) no
C2 C3 C4 C5 176.03(13) no
C2 C3 C8 C7 -175.94(12) no
C2 C3 C8 C9 5.3(2) no
C4 C3 C8 C7 1.7(2) no
C4 C3 C8 C9 -177.06(13) no
C8 C3 C4 C5 -1.5(2) no
C3 C4 C5 C6 0.9(2) no
C3 C4 C5 C27 -175.98(12) no
C4 C5 C6 C7 -0.4(2) no
C4 C5 C6 C29 173.29(12) no
C4 C5 C27 O1 -39.4(2) no
C4 C5 C27 O2 138.81(13) no
C6 C5 C27 O1 143.88(15) no
C6 C5 C27 O2 -37.95(19) no
C27 C5 C6 C7 176.31(12) no
C27 C5 C6 C29 -10.0(2) no
C5 C6 C7 C8 0.6(2) no
C5 C6 C29 O3 -48.3(2) no
C5 C6 C29 O4 133.47(14) no
C7 C6 C29 O3 125.35(16) no
C7 C6 C29 O4 -52.84(19) no
C29 C6 C7 C8 -173.11(12) no
C6 C7 C8 C3 -1.3(2) no
C6 C7 C8 C9 177.53(13) no
C10 C11 C12 C13 179.73(12) no
C10 C11 C16 C15 178.92(12) no
C10 C11 C16 C17 -1.4(2) no
C12 C11 C16 C15 -0.4(2) no
C12 C11 C16 C17 179.21(13) no
C16 C11 C12 C13 -0.9(2) no
C11 C12 C13 C14 1.3(2) no
C12 C13 C14 C15 -0.4(2) no
C13 C14 C15 C16 -0.9(2) no
C14 C15 C16 C11 1.3(2) no
C14 C15 C16 C17 -178.36(13) no
C18 C19 C20 C21 177.59(12) no
C18 C19 C24 C23 -177.66(13) no
C18 C19 C24 C25 2.4(2) no
C20 C19 C24 C23 2.8(2) no
C20 C19 C24 C25 -177.15(12) no
C24 C19 C20 C21 -2.9(2) no
C19 C20 C21 C22 -0.1(2) no
C19 C20 C21 C31 175.10(12) no
C20 C21 C22 C23 3.1(2) no
C20 C21 C22 C33 -175.08(12) no
C20 C21 C31 O5 -158.81(14) no
C20 C21 C31 O6 19.7(2) no
C22 C21 C31 O5 16.4(2) no
C22 C21 C31 O6 -165.13(12) no
C31 C21 C22 C23 -172.11(12) no
C31 C21 C22 C33 9.7(2) no
C21 C22 C23 C24 -3.2(2) no
C21 C22 C33 O7 -122.19(17) no
C21 C22 C33 O8 61.48(19) no
C23 C22 C33 O7 59.5(2) no
C23 C22 C33 O8 -116.78(14) no
C33 C22 C23 C24 175.13(12) no
C22 C23 C24 C19 0.2(2) no
C22 C23 C24 C25 -179.85(13) no
